data_4084751
loop_
_publ_author_name
'Han, Feifei'
'Wang, Tongdao'
'Li, Jinhua'
'Zhang, Hong'
'Zhang, Laiying'
'He, Xumin'
'Xia, Haiping'

_publ_section_title
;
 Synthesis, Structure, and Reactivity of an Osmacyclopentene Complex
;
_journal_issue 19
_journal_name_full Organometallics
_journal_page_first 5301
_journal_paper_doi 10.1021/om500616s
_journal_volume 33
_journal_year 2014
_chemical_formula_moiety 'C61 H47 N2 Os P3 S2, C0.50 H Cl'
_chemical_formula_sum 'C61.5 H48 Cl N2 Os P3 S2'
_chemical_formula_weight 1197.70
_chemical_name_systematic
; 
 ? 
;
_space_group_IT_number 14
_symmetry_cell_setting monoclinic
_symmetry_space_group_name_Hall '-P 2yn'
_symmetry_space_group_name_H-M 'P 1 21/n 1'
_atom_sites_solution_hydrogens geom
_atom_sites_solution_primary direct
_atom_sites_solution_secondary difmap
_audit_creation_method SHELXL-97
_cell_angle_alpha 90.00
_cell_angle_beta 97.199(2)
_cell_angle_gamma 90.00
_cell_formula_units_Z 4
_cell_length_a 12.6974(3)
_cell_length_b 21.4782(5)
_cell_length_c 19.9049(5)
_cell_measurement_reflns_used 14266
_cell_measurement_temperature 173(2)
_cell_measurement_theta_max 29.1585
_cell_measurement_theta_min 2.2652
_cell_volume 5385.6(2)
_computing_cell_refinement 'Bruker FRAMBO'
_computing_data_collection 'Bruker FRAMBO'
_computing_data_reduction 'Bruker SAINT'
_computing_molecular_graphics 'Bruker SHELXTL'
_computing_publication_material 'Bruker SHELXTL'
_computing_structure_refinement 'SHELXL-97 (Sheldrick, 1997)'
_computing_structure_solution 'SHELXS-97 (Sheldrick, 1990)'
_diffrn_ambient_temperature 173(2)
_diffrn_measured_fraction_theta_full 0.999
_diffrn_measured_fraction_theta_max 0.999
_diffrn_measurement_device_type 'multiwire proportional'
_diffrn_measurement_method 'phi and omega scans'
_diffrn_radiation_monochromator graphite
_diffrn_radiation_source 'fine-focus sealed tube'
_diffrn_radiation_type MoK\a
_diffrn_radiation_wavelength 0.71073
_diffrn_reflns_av_R_equivalents 0.0302
_diffrn_reflns_av_sigmaI/netI 0.0483
_diffrn_reflns_limit_h_max 15
_diffrn_reflns_limit_h_min -10
_diffrn_reflns_limit_k_max 25
_diffrn_reflns_limit_k_min -24
_diffrn_reflns_limit_l_max 23
_diffrn_reflns_limit_l_min -22
_diffrn_reflns_number 24013
_diffrn_reflns_theta_full 25.00
_diffrn_reflns_theta_max 25.00
_diffrn_reflns_theta_min 2.27
_exptl_absorpt_coefficient_mu 2.625
_exptl_absorpt_correction_T_max 1.00000
_exptl_absorpt_correction_T_min 0.59613
_exptl_absorpt_correction_type multi-scan
_exptl_absorpt_process_details
; 
CrysAlisPro, Oxford Diffraction Ltd., 
Version 1.171.33.34d (release 27-02-2009 CrysAlis171 .NET) 
(compiled Feb 27 2009,15:38:38) 
Empirical absorption correction using spherical harmonics, 
 implemented in SCALE3 ABSPACK scaling algorithm. 
;
_exptl_crystal_colour orange
_exptl_crystal_density_diffrn 1.477
_exptl_crystal_density_method 'not measured'
_exptl_crystal_description block
_exptl_crystal_F_000 2404
_exptl_crystal_size_max 0.50
_exptl_crystal_size_mid 0.40
_exptl_crystal_size_min 0.20
_refine_diff_density_max 1.409
_refine_diff_density_min -0.583
_refine_diff_density_rms 0.108
_refine_ls_extinction_method none
_refine_ls_goodness_of_fit_ref 1.000
_refine_ls_hydrogen_treatment constr
_refine_ls_matrix_type full
_refine_ls_number_parameters 649
_refine_ls_number_reflns 9485
_refine_ls_number_restraints 3
_refine_ls_restrained_S_all 1.005
_refine_ls_R_factor_all 0.0422
_refine_ls_R_factor_gt 0.0309
_refine_ls_shift/su_max 0.003
_refine_ls_shift/su_mean 0.000
_refine_ls_structure_factor_coef Fsqd
_refine_ls_weighting_details 'calc w=1/[\s^2^(Fo^2^)+(0.0601P)^2^+0.0000P] where P=(Fo^2^+2Fc^2^)/3'
_refine_ls_weighting_scheme calc
_refine_ls_wR_factor_gt 0.0928
_refine_ls_wR_factor_ref 0.0952
_reflns_number_gt 7530
_reflns_number_total 9485
_reflns_threshold_expression >2sigma(I)
_cod_data_source_file om500616s_si_001.cif
_cod_data_source_block 3
_cod_original_sg_symbol_H-M P2(1)/n
_cod_original_formula_sum 'C61.50 H48 Cl N2 Os P3 S2'
_cod_database_code 4084751

loop_
_symmetry_equiv_pos_as_xyz
'x, y, z'
'-x+1/2, y+1/2, -z+1/2'
'-x, -y, -z'
'x-1/2, -y-1/2, z-1/2'

loop_
_atom_site_label
_atom_site_type_symbol
_atom_site_fract_x
_atom_site_fract_y
_atom_site_fract_z
_atom_site_U_iso_or_equiv
_atom_site_adp_type
_atom_site_occupancy
_atom_site_symmetry_multiplicity
_atom_site_calc_flag
_atom_site_refinement_flags
Os1 Os -0.086260(14) 0.758431(8) -0.069209(9) 0.01588(7) Uani 1 1 d .
P1 P -0.15677(10) 0.68250(6) -0.15319(7) 0.0190(3) Uani 1 1 d .
P2 P -0.02840(10) 0.72218(6) 0.09213(6) 0.0196(3) Uani 1 1 d .
P3 P -0.37653(10) 0.87728(6) -0.02820(6) 0.0181(3) Uani 1 1 d .
C1 C -0.2079(4) 0.8200(2) -0.0766(2) 0.0174(10) Uani 1 1 d .
H1A H -0.2096 0.8519 -0.1083 0.021 Uiso 1 1 calc R
C2 C -0.2874(4) 0.8163(2) -0.0366(2) 0.0185(10) Uani 1 1 d .
C3 C -0.2739(4) 0.7624(2) 0.0086(2) 0.0195(10) Uani 1 1 d .
H3A H -0.3168 0.7524 0.0416 0.023 Uiso 1 1 calc R
C4 C -0.1896(4) 0.7300(2) -0.0056(2) 0.0185(10) Uani 1 1 d .
C5 C -0.0976(4) 0.6947(2) 0.0144(2) 0.0192(10) Uani 1 1 d .
H5A H -0.0991 0.6498 0.0054 0.023 Uiso 1 1 calc R
C111 C -0.2997(4) 0.6653(2) -0.1656(2) 0.0234(11) Uani 1 1 d .
C112 C -0.3710(4) 0.7134(3) -0.1623(3) 0.0337(13) Uani 1 1 d .
H11A H -0.3461 0.7535 -0.1521 0.040 Uiso 1 1 calc R
C113 C -0.4803(4) 0.7025(3) -0.1740(3) 0.0441(17) Uani 1 1 d .
H11B H -0.5275 0.7353 -0.1716 0.053 Uiso 1 1 calc R
C114 C -0.5178(5) 0.6443(3) -0.1891(3) 0.0465(17) Uani 1 1 d .
H11C H -0.5905 0.6370 -0.1963 0.056 Uiso 1 1 calc R
C115 C -0.4473(5) 0.5958(3) -0.1936(3) 0.0414(15) Uani 1 1 d .
H11D H -0.4729 0.5560 -0.2045 0.050 Uiso 1 1 calc R
C116 C -0.3402(4) 0.6061(3) -0.1820(3) 0.0321(13) Uani 1 1 d .
H11E H -0.2936 0.5731 -0.1852 0.039 Uiso 1 1 calc R
C121 C -0.1014(4) 0.6046(2) -0.1350(2) 0.0233(11) Uani 1 1 d .
C122 C -0.0179(4) 0.5826(2) -0.1659(3) 0.0300(13) Uani 1 1 d .
H12A H 0.0084 0.6059 -0.1995 0.036 Uiso 1 1 calc R
C123 C 0.0276(5) 0.5245(3) -0.1463(3) 0.0413(15) Uani 1 1 d .
H12B H 0.0850 0.5100 -0.1665 0.050 Uiso 1 1 calc R
C124 C -0.0117(5) 0.4890(3) -0.0979(3) 0.0439(16) Uani 1 1 d .
H12C H 0.0181 0.4505 -0.0854 0.053 Uiso 1 1 calc R
C125 C -0.0968(5) 0.5117(3) -0.0677(3) 0.0425(16) Uani 1 1 d .
H12D H -0.1247 0.4876 -0.0354 0.051 Uiso 1 1 calc R
C126 C -0.1407(4) 0.5688(2) -0.0846(3) 0.0313(13) Uani 1 1 d .
H12E H -0.1962 0.5838 -0.0627 0.038 Uiso 1 1 calc R
C131 C -0.1295(4) 0.6976(2) -0.2401(2) 0.0195(11) Uani 1 1 d .
C132 C -0.0312(4) 0.7220(2) -0.2503(3) 0.0272(12) Uani 1 1 d .
H13A H 0.0214 0.7270 -0.2137 0.033 Uiso 1 1 calc R
C133 C -0.0115(5) 0.7390(3) -0.3147(3) 0.0343(13) Uani 1 1 d .
H13B H 0.0542 0.7554 -0.3212 0.041 Uiso 1 1 calc R
C134 C -0.0896(5) 0.7315(3) -0.3695(3) 0.0352(14) Uani 1 1 d .
H13C H -0.0771 0.7440 -0.4126 0.042 Uiso 1 1 calc R
C135 C -0.1853(4) 0.7056(2) -0.3600(3) 0.0305(13) Uani 1 1 d .
H13D H -0.2366 0.6990 -0.3969 0.037 Uiso 1 1 calc R
C136 C -0.2059(4) 0.6891(2) -0.2953(3) 0.0243(12) Uani 1 1 d .
H13E H -0.2715 0.6724 -0.2891 0.029 Uiso 1 1 calc R
C211 C -0.0038(4) 0.8024(2) 0.0760(2) 0.0188(10) Uani 1 1 d .
C212 C -0.0178(4) 0.8204(2) 0.0070(2) 0.0176(10) Uani 1 1 d .
C213 C 0.0074(4) 0.8830(2) -0.0037(3) 0.0224(11) Uani 1 1 d .
H21D H 0.0009 0.8982 -0.0478 0.027 Uiso 1 1 calc R
C214 C 0.0415(4) 0.9229(2) 0.0494(3) 0.0259(12) Uani 1 1 d .
H21C H 0.0576 0.9639 0.0398 0.031 Uiso 1 1 calc R
C215 C 0.0523(4) 0.9033(2) 0.1162(3) 0.0264(12) Uani 1 1 d .
H21B H 0.0741 0.9309 0.1513 0.032 Uiso 1 1 calc R
C216 C 0.0299(4) 0.8421(2) 0.1296(2) 0.0222(11) Uani 1 1 d .
H21A H 0.0373 0.8275 0.1739 0.027 Uiso 1 1 calc R
C221 C 0.0925(4) 0.6809(2) 0.1184(3) 0.0240(12) Uani 1 1 d .
C222 C 0.1378(4) 0.6832(2) 0.1859(3) 0.0311(13) Uani 1 1 d .
H22A H 0.1023 0.7033 0.2179 0.037 Uiso 1 1 calc R
C223 C 0.2348(5) 0.6557(3) 0.2055(3) 0.0403(15) Uani 1 1 d .
H22B H 0.2646 0.6570 0.2506 0.048 Uiso 1 1 calc R
C224 C 0.2876(5) 0.6261(3) 0.1581(3) 0.0436(16) Uani 1 1 d .
H22C H 0.3530 0.6074 0.1716 0.052 Uiso 1 1 calc R
C225 C 0.2450(5) 0.6238(3) 0.0912(3) 0.0429(16) Uani 1 1 d .
H22D H 0.2816 0.6042 0.0595 0.052 Uiso 1 1 calc R
C226 C 0.1462(4) 0.6514(2) 0.0712(3) 0.0312(13) Uani 1 1 d .
H22E H 0.1166 0.6498 0.0260 0.037 Uiso 1 1 calc R
C231 C -0.1080(4) 0.7143(2) 0.1606(2) 0.0246(11) Uani 1 1 d .
C232 C -0.1135(5) 0.6573(3) 0.1939(3) 0.0393(15) Uani 1 1 d .
H23A H -0.0734 0.6237 0.1822 0.047 Uiso 1 1 calc R
C233 C -0.1785(5) 0.6507(3) 0.2442(3) 0.0518(18) Uani 1 1 d .
H23B H -0.1825 0.6127 0.2662 0.062 Uiso 1 1 calc R
C234 C -0.2372(5) 0.7007(4) 0.2617(3) 0.0484(17) Uani 1 1 d .
H23C H -0.2803 0.6961 0.2958 0.058 Uiso 1 1 calc R
C235 C -0.2335(4) 0.7568(3) 0.2297(3) 0.0373(15) Uani 1 1 d .
H23D H -0.2732 0.7902 0.2424 0.045 Uiso 1 1 calc R
C236 C -0.1696(4) 0.7635(3) 0.1781(3) 0.0297(12) Uani 1 1 d .
H23E H -0.1684 0.8012 0.1552 0.036 Uiso 1 1 calc R
C311 C -0.3479(4) 0.9070(2) 0.0572(2) 0.0215(11) Uani 1 1 d .
C312 C -0.2426(4) 0.9196(2) 0.0816(3) 0.0322(13) Uani 1 1 d .
H31A H -0.1894 0.9130 0.0542 0.039 Uiso 1 1 calc R
C313 C -0.2173(5) 0.9420(3) 0.1471(3) 0.0409(15) Uani 1 1 d .
H31B H -0.1474 0.9519 0.1634 0.049 Uiso 1 1 calc R
C314 C -0.2964(5) 0.9495(3) 0.1875(3) 0.0477(17) Uani 1 1 d .
H31C H -0.2792 0.9645 0.2314 0.057 Uiso 1 1 calc R
C315 C -0.4021(5) 0.9352(3) 0.1646(3) 0.0448(16) Uani 1 1 d .
H31D H -0.4542 0.9391 0.1932 0.054 Uiso 1 1 calc R
C316 C -0.4277(4) 0.9153(2) 0.0987(3) 0.0317(13) Uani 1 1 d .
H31E H -0.4981 0.9073 0.0819 0.038 Uiso 1 1 calc R
C321 C -0.5158(4) 0.8573(2) -0.0434(2) 0.0211(11) Uani 1 1 d .
C322 C -0.5486(4) 0.7972(2) -0.0373(2) 0.0266(12) Uani 1 1 d .
H32A H -0.4993 0.7654 -0.0278 0.032 Uiso 1 1 calc R
C323 C -0.6564(5) 0.7842(3) -0.0457(3) 0.0362(14) Uani 1 1 d .
H32B H -0.6791 0.7433 -0.0414 0.043 Uiso 1 1 calc R
C324 C -0.7296(4) 0.8301(3) -0.0601(3) 0.0346(14) Uani 1 1 d .
H32C H -0.8017 0.8206 -0.0647 0.042 Uiso 1 1 calc R
C325 C -0.6979(4) 0.8892(3) -0.0675(3) 0.0366(14) Uani 1 1 d .
H32D H -0.7479 0.9203 -0.0782 0.044 Uiso 1 1 calc R
C326 C -0.5908(4) 0.9036(3) -0.0591(3) 0.0339(14) Uani 1 1 d .
H32E H -0.5691 0.9445 -0.0640 0.041 Uiso 1 1 calc R
C331 C -0.3565(4) 0.9370(2) -0.0886(2) 0.0207(11) Uani 1 1 d .
C332 C -0.3154(4) 0.9943(2) -0.0697(3) 0.0249(12) Uani 1 1 d .
H33A H -0.2969 1.0035 -0.0241 0.030 Uiso 1 1 calc R
C333 C -0.3014(4) 1.0381(3) -0.1178(3) 0.0374(14) Uani 1 1 d .
H33B H -0.2747 1.0771 -0.1045 0.045 Uiso 1 1 calc R
C334 C -0.3263(5) 1.0249(3) -0.1851(3) 0.0382(15) Uani 1 1 d .
H33C H -0.3156 1.0546 -0.2175 0.046 Uiso 1 1 calc R
C335 C -0.3670(5) 0.9681(3) -0.2045(3) 0.0420(15) Uani 1 1 d .
H33D H -0.3833 0.9591 -0.2503 0.050 Uiso 1 1 calc R
C336 C -0.3841(4) 0.9241(2) -0.1571(3) 0.0312(13) Uani 1 1 d .
H33E H -0.4140 0.8859 -0.1707 0.037 Uiso 1 1 calc R
S01 S 0.23094(12) 0.64086(8) -0.11105(10) 0.0498(4) Uani 1 1 d .
S02 S 0.03396(14) 0.91705(8) -0.21361(9) 0.0492(4) Uani 1 1 d .
C01 C 0.1319(4) 0.6850(3) -0.0935(3) 0.0286(12) Uani 1 1 d .
C02 C -0.0087(4) 0.8585(2) -0.1707(3) 0.0252(12) Uani 1 1 d .
N01 N 0.0642(3) 0.71386(19) -0.0795(2) 0.0202(9) Uani 1 1 d .
N02 N -0.0368(3) 0.81806(19) -0.1403(2) 0.0200(9) Uani 1 1 d .
C1S C 0.3731(13) 0.3892(7) -0.0900(10) 0.116(9) Uani 0.50 1 d PD
H1SA H 0.3172 0.3596 -0.0842 0.139 Uiso 0.50 1 calc PR
H1SB H 0.3981 0.3791 -0.1328 0.139 Uiso 0.50 1 calc PR
Cl1A Cl 0.3101(4) 0.4661(3) -0.1005(3) 0.137(3) Uani 0.50 1 d PD
Cl1B Cl 0.4619(4) 0.3755(2) -0.0363(3) 0.0968(17) Uani 0.50 1 d PD

loop_
_atom_site_aniso_label
_atom_site_aniso_U_11
_atom_site_aniso_U_22
_atom_site_aniso_U_33
_atom_site_aniso_U_23
_atom_site_aniso_U_13
_atom_site_aniso_U_12
Os1 0.01606(11) 0.01679(11) 0.01460(11) 0.00001(8) 0.00122(7) 0.00028(8)
P1 0.0173(6) 0.0206(7) 0.0183(7) -0.0015(5) -0.0002(5) 0.0012(5)
P2 0.0221(7) 0.0194(7) 0.0169(7) 0.0025(5) 0.0003(5) -0.0003(5)
P3 0.0176(6) 0.0185(7) 0.0186(7) -0.0021(5) 0.0032(5) 0.0001(5)
C1 0.027(3) 0.013(2) 0.012(2) 0.0000(19) 0.001(2) -0.001(2)
C2 0.019(3) 0.019(3) 0.017(3) 0.000(2) 0.000(2) -0.001(2)
C3 0.017(2) 0.021(3) 0.021(3) -0.001(2) 0.004(2) -0.003(2)
C4 0.022(3) 0.017(3) 0.017(3) 0.000(2) 0.002(2) -0.008(2)
C5 0.020(3) 0.018(2) 0.020(3) 0.003(2) 0.003(2) 0.001(2)
C111 0.021(3) 0.031(3) 0.018(3) -0.004(2) -0.001(2) 0.000(2)
C112 0.026(3) 0.050(4) 0.024(3) -0.015(3) -0.001(2) 0.002(3)
C113 0.028(3) 0.075(5) 0.027(3) -0.020(3) -0.004(3) 0.014(3)
C114 0.022(3) 0.087(5) 0.030(3) -0.007(4) 0.003(3) -0.011(3)
C115 0.035(3) 0.053(4) 0.036(4) 0.002(3) 0.002(3) -0.021(3)
C116 0.030(3) 0.035(3) 0.030(3) 0.004(3) -0.003(3) -0.006(2)
C121 0.025(3) 0.020(3) 0.022(3) -0.004(2) -0.006(2) 0.000(2)
C122 0.035(3) 0.025(3) 0.027(3) -0.005(2) -0.005(3) 0.004(2)
C123 0.042(4) 0.037(3) 0.043(4) -0.010(3) -0.001(3) 0.009(3)
C124 0.058(4) 0.025(3) 0.043(4) -0.002(3) -0.014(3) 0.005(3)
C125 0.061(4) 0.026(3) 0.036(3) 0.001(3) -0.011(3) -0.008(3)
C126 0.034(3) 0.028(3) 0.029(3) 0.000(3) -0.007(3) -0.006(2)
C131 0.023(3) 0.019(3) 0.017(3) -0.002(2) 0.005(2) 0.004(2)
C132 0.025(3) 0.036(3) 0.020(3) -0.002(2) 0.001(2) 0.003(2)
C133 0.030(3) 0.042(3) 0.033(3) -0.002(3) 0.008(3) 0.002(3)
C134 0.041(3) 0.046(4) 0.019(3) 0.000(3) 0.006(3) 0.006(3)
C135 0.035(3) 0.030(3) 0.024(3) -0.006(2) -0.006(2) 0.004(2)
C136 0.023(3) 0.028(3) 0.023(3) -0.005(2) 0.004(2) 0.002(2)
C211 0.015(2) 0.018(2) 0.023(3) -0.002(2) 0.001(2) -0.0014(19)
C212 0.016(2) 0.019(3) 0.018(3) 0.000(2) -0.001(2) 0.0021(19)
C213 0.024(3) 0.025(3) 0.018(3) 0.001(2) 0.001(2) -0.001(2)
C214 0.027(3) 0.020(3) 0.029(3) 0.000(2) -0.001(2) -0.005(2)
C215 0.025(3) 0.026(3) 0.027(3) -0.005(2) -0.002(2) -0.001(2)
C216 0.019(3) 0.027(3) 0.019(3) 0.000(2) -0.001(2) -0.001(2)
C221 0.023(3) 0.020(3) 0.028(3) 0.007(2) -0.002(2) -0.002(2)
C222 0.035(3) 0.029(3) 0.028(3) 0.006(2) -0.005(3) -0.003(2)
C223 0.038(4) 0.042(4) 0.037(4) 0.015(3) -0.013(3) -0.006(3)
C224 0.025(3) 0.041(4) 0.062(4) 0.021(3) -0.006(3) 0.003(3)
C225 0.032(3) 0.041(4) 0.056(4) 0.009(3) 0.010(3) 0.009(3)
C226 0.030(3) 0.031(3) 0.032(3) 0.007(3) 0.000(3) 0.002(2)
C231 0.025(3) 0.030(3) 0.019(3) 0.003(2) 0.000(2) -0.004(2)
C232 0.045(4) 0.041(4) 0.033(3) 0.010(3) 0.011(3) -0.006(3)
C233 0.056(4) 0.060(5) 0.041(4) 0.018(4) 0.014(3) -0.011(4)
C234 0.033(3) 0.085(5) 0.028(3) 0.007(4) 0.008(3) -0.013(3)
C235 0.026(3) 0.058(4) 0.029(3) -0.004(3) 0.008(3) -0.002(3)
C236 0.025(3) 0.038(3) 0.025(3) 0.002(3) 0.000(2) 0.000(2)
C311 0.026(3) 0.019(3) 0.019(3) -0.002(2) 0.001(2) 0.002(2)
C312 0.028(3) 0.039(3) 0.029(3) -0.013(3) 0.001(2) 0.005(2)
C313 0.032(3) 0.049(4) 0.038(4) -0.015(3) -0.011(3) 0.009(3)
C314 0.054(4) 0.066(4) 0.021(3) -0.015(3) -0.003(3) 0.021(4)
C315 0.049(4) 0.066(4) 0.021(3) -0.010(3) 0.012(3) 0.014(3)
C316 0.034(3) 0.033(3) 0.028(3) -0.001(3) 0.005(3) 0.004(2)
C321 0.022(3) 0.025(3) 0.017(3) -0.006(2) 0.004(2) -0.002(2)
C322 0.030(3) 0.028(3) 0.021(3) -0.001(2) -0.001(2) -0.004(2)
C323 0.037(3) 0.039(3) 0.032(3) 0.003(3) 0.000(3) -0.020(3)
C324 0.018(3) 0.055(4) 0.030(3) -0.013(3) 0.002(2) -0.008(3)
C325 0.024(3) 0.043(4) 0.043(4) -0.016(3) 0.003(3) 0.004(3)
C326 0.028(3) 0.029(3) 0.044(4) -0.008(3) 0.001(3) 0.002(2)
C331 0.018(3) 0.022(3) 0.023(3) 0.003(2) 0.005(2) 0.008(2)
C332 0.020(3) 0.028(3) 0.026(3) 0.000(2) 0.002(2) -0.002(2)
C333 0.027(3) 0.028(3) 0.057(4) 0.009(3) 0.008(3) -0.002(2)
C334 0.042(4) 0.033(3) 0.040(4) 0.016(3) 0.011(3) 0.010(3)
C335 0.055(4) 0.046(4) 0.026(3) 0.009(3) 0.008(3) 0.018(3)
C336 0.037(3) 0.026(3) 0.030(3) 0.004(3) 0.000(3) 0.007(2)
S01 0.0306(8) 0.0526(10) 0.0684(12) -0.0187(9) 0.0146(8) 0.0063(7)
S02 0.0570(11) 0.0445(10) 0.0455(10) 0.0185(8) 0.0041(8) -0.0199(8)
C01 0.023(3) 0.036(3) 0.027(3) 0.002(3) 0.003(2) -0.006(2)
C02 0.022(3) 0.029(3) 0.024(3) -0.003(2) 0.003(2) 0.000(2)
N01 0.019(2) 0.023(2) 0.019(2) -0.0029(19) 0.0040(18) 0.0048(18)
N02 0.018(2) 0.025(2) 0.017(2) 0.0030(19) 0.0031(18) -0.0008(17)
C1S 0.091(14) 0.073(12) 0.19(2) -0.091(15) 0.037(15) -0.038(11)
Cl1A 0.090(4) 0.115(4) 0.189(6) -0.057(4) -0.050(4) 0.067(3)
Cl1B 0.067(3) 0.058(3) 0.159(5) 0.041(3) -0.014(3) -0.002(2)

loop_
_atom_type_symbol
_atom_type_description
_atom_type_scat_dispersion_real
_atom_type_scat_dispersion_imag
_atom_type_scat_source
C C 0.0033 0.0016 'International Tables Vol C Tables 4.2.6.8 and 6.1.1.4'
H H 0.0000 0.0000 'International Tables Vol C Tables 4.2.6.8 and 6.1.1.4'
N N 0.0061 0.0033 'International Tables Vol C Tables 4.2.6.8 and 6.1.1.4'
P P 0.1023 0.0942 'International Tables Vol C Tables 4.2.6.8 and 6.1.1.4'
S S 0.1246 0.1234 'International Tables Vol C Tables 4.2.6.8 and 6.1.1.4'
Cl Cl 0.1484 0.1585 'International Tables Vol C Tables 4.2.6.8 and 6.1.1.4'
Os Os -1.2165 7.6030 'International Tables Vol C Tables 4.2.6.8 and 6.1.1.4'

loop_
_geom_angle_atom_site_label_1
_geom_angle_atom_site_label_2
_geom_angle_atom_site_label_3
_geom_angle
C1 Os1 C4 72.24(19)
C1 Os1 N02 80.77(17)
C4 Os1 N02 153.00(17)
C1 Os1 C212 83.25(18)
C4 Os1 C212 88.95(18)
N02 Os1 C212 88.23(17)
C1 Os1 N01 162.59(17)
C4 Os1 N01 124.90(17)
N02 Os1 N01 82.08(15)
C212 Os1 N01 93.30(16)
C1 Os1 C5 110.11(18)
C4 Os1 C5 38.95(18)
N02 Os1 C5 166.13(16)
C212 Os1 C5 84.69(18)
N01 Os1 C5 86.44(16)
C1 Os1 P1 100.19(13)
C4 Os1 P1 90.89(13)
N02 Os1 P1 93.57(11)
C212 Os1 P1 176.33(13)
N01 Os1 P1 83.79(11)
C5 Os1 P1 92.88(13)
C121 P1 C131 103.6(2)
C121 P1 C111 101.0(2)
C131 P1 C111 102.0(2)
C121 P1 Os1 112.22(16)
C131 P1 Os1 115.75(16)
C111 P1 Os1 120.03(16)
C5 P2 C211 104.0(2)
C5 P2 C221 113.7(2)
C211 P2 C221 111.5(2)
C5 P2 C231 111.3(2)
C211 P2 C231 110.6(2)
C221 P2 C231 105.9(2)
C2 P3 C331 108.8(2)
C2 P3 C321 115.9(2)
C331 P3 C321 106.0(2)
C2 P3 C311 107.3(2)
C331 P3 C311 110.3(2)
C321 P3 C311 108.5(2)
C2 C1 Os1 122.2(3)
C1 C2 C3 111.5(4)
C1 C2 P3 123.1(4)
C3 C2 P3 124.1(3)
C4 C3 C2 108.6(4)
C3 C4 C5 151.5(5)
C3 C4 Os1 124.9(4)
C5 C4 Os1 76.1(3)
C4 C5 P2 111.7(3)
C4 C5 Os1 64.9(3)
P2 C5 Os1 112.6(2)
C112 C111 C116 117.9(5)
C112 C111 P1 119.1(4)
C116 C111 P1 122.9(4)
C111 C112 C113 120.7(6)
C114 C113 C112 120.3(6)
C113 C114 C115 119.8(6)
C116 C115 C114 120.3(6)
C115 C116 C111 121.1(6)
C122 C121 C126 119.6(5)
C122 C121 P1 121.5(4)
C126 C121 P1 118.6(4)
C121 C122 C123 119.5(5)
C124 C123 C122 120.9(6)
C123 C124 C125 118.7(6)
C126 C125 C124 121.5(6)
C125 C126 C121 119.7(6)
C136 C131 C132 119.1(5)
C136 C131 P1 122.0(4)
C132 C131 P1 118.8(4)
C133 C132 C131 120.2(5)
C132 C133 C134 120.2(5)
C135 C134 C133 119.7(5)
C134 C135 C136 120.3(5)
C131 C136 C135 120.5(5)
C216 C211 C212 124.4(4)
C216 C211 P2 119.9(4)
C212 C211 P2 115.6(4)
C213 C212 C211 113.9(4)
C213 C212 Os1 124.9(3)
C211 C212 Os1 120.9(3)
C214 C213 C212 122.1(5)
C215 C214 C213 121.9(5)
C216 C215 C214 118.4(5)
C215 C216 C211 119.3(5)
C226 C221 C222 119.5(5)
C226 C221 P2 120.3(4)
C222 C221 P2 119.9(4)
C223 C222 C221 120.2(6)
C222 C223 C224 119.9(6)
C225 C224 C223 120.8(5)
C224 C225 C226 119.5(6)
C221 C226 C225 120.0(5)
C236 C231 C232 119.0(5)
C236 C231 P2 120.4(4)
C232 C231 P2 120.4(4)
C233 C232 C231 120.2(6)
C234 C233 C232 119.7(6)
C235 C234 C233 121.3(6)
C234 C235 C236 119.4(6)
C231 C236 C235 120.4(5)
C312 C311 C316 120.4(5)
C312 C311 P3 117.9(4)
C316 C311 P3 121.7(4)
C313 C312 C311 119.6(5)
C314 C313 C312 119.4(5)
C313 C314 C315 121.7(5)
C316 C315 C314 118.9(6)
C315 C316 C311 120.0(5)
C322 C321 C326 119.4(5)
C322 C321 P3 120.8(4)
C326 C321 P3 119.8(4)
C321 C322 C323 119.2(5)
C324 C323 C322 121.1(5)
C325 C324 C323 120.0(5)
C324 C325 C326 120.1(6)
C325 C326 C321 120.2(5)
C332 C331 C336 119.1(5)
C332 C331 P3 122.6(4)
C336 C331 P3 118.2(4)
C333 C332 C331 120.3(5)
C332 C333 C334 120.5(5)
C335 C334 C333 119.8(5)
C334 C335 C336 120.6(6)
C335 C336 C331 119.6(5)
N01 C01 S01 177.5(5)
N02 C02 S02 178.9(5)
C01 N01 Os1 167.8(4)
C02 N02 Os1 168.0(4)
Cl1B C1S Cl1A 122.7(9)

loop_
_geom_bond_atom_site_label_1
_geom_bond_atom_site_label_2
_geom_bond_distance
Os1 C1 2.024(5)
Os1 C4 2.028(5)
Os1 N02 2.064(4)
Os1 C212 2.121(5)
Os1 N01 2.170(4)
Os1 C5 2.174(5)
Os1 P1 2.4250(13)
P1 C121 1.833(5)
P1 C131 1.835(5)
P1 C111 1.838(5)
P2 C5 1.781(5)
P2 C211 1.787(5)
P2 C221 1.793(5)
P2 C231 1.804(5)
P3 C2 1.752(5)
P3 C331 1.797(5)
P3 C321 1.809(5)
P3 C311 1.809(5)
C1 C2 1.365(6)
C2 C3 1.461(6)
C3 C4 1.337(7)
C4 C5 1.408(6)
C111 C112 1.381(7)
C111 C116 1.396(7)
C112 C113 1.397(8)
C113 C114 1.359(9)
C114 C115 1.383(9)
C115 C116 1.369(7)
C121 C122 1.375(7)
C121 C126 1.403(7)
C122 C123 1.409(7)
C123 C124 1.371(8)
C124 C125 1.388(8)
C125 C126 1.373(8)
C131 C136 1.382(7)
C131 C132 1.393(7)
C132 C133 1.385(7)
C133 C134 1.390(8)
C134 C135 1.371(8)
C135 C136 1.392(7)
C211 C216 1.390(6)
C211 C212 1.416(7)
C212 C213 1.405(6)
C213 C214 1.386(7)
C214 C215 1.386(7)
C215 C216 1.378(7)
C221 C226 1.384(7)
C221 C222 1.394(7)
C222 C223 1.377(8)
C223 C224 1.380(8)
C224 C225 1.373(9)
C225 C226 1.399(8)
C231 C236 1.384(7)
C231 C232 1.400(7)
C232 C233 1.382(8)
C233 C234 1.375(9)
C234 C235 1.366(8)
C235 C236 1.395(7)
C311 C312 1.391(7)
C311 C316 1.397(7)
C312 C313 1.389(7)
C313 C314 1.373(8)
C314 C315 1.396(9)
C315 C316 1.378(8)
C321 C322 1.366(7)
C321 C326 1.386(7)
C322 C323 1.386(7)
C323 C324 1.361(8)
C324 C325 1.345(8)
C325 C326 1.384(7)
C331 C332 1.371(7)
C331 C336 1.394(7)
C332 C333 1.368(7)
C333 C334 1.368(8)
C334 C335 1.360(8)
C335 C336 1.372(7)
S01 C01 1.648(6)
S02 C02 1.648(5)
C01 N01 1.122(6)
C02 N02 1.142(6)
C1S Cl1B 1.482(18)
C1S Cl1A 1.836(16)
